data_6000498
loop_
_publ_author_name
'Pamela J. Hagrman'
'Jon Zubieta'

_publ_section_title
;
 Structural influences of organonitrogen ligands on vanadium oxide solids.
 Hydrothermal syntheses and structures of the terpyridine vanadates
 [V2O4(terpy)(2)](3)[V10O28], [VO2(terpy)][V4O10], and [V9O22(terpy)(3)]
;
_journal_name_full 'Inorganic Chemistry'
_journal_page_first 3252
_journal_page_last 3260
_journal_paper_doi 10.1021/ic991473d
_journal_volume 39
_journal_year 2000
_chemical_formula_sum 'C15 H11 N3 O12 V5'
_chemical_formula_weight 679.97
_space_group_IT_number 14
_space_group_name_H-M_alt 'P 1 21/n 1'
_symmetry_cell_setting monoclinic
_symmetry_space_group_name_Hall '-P 2yn'
_symmetry_space_group_name_H-M 'P 1 21/n 1'
_atom_sites_solution_hydrogens geom
_atom_sites_solution_primary direct
_atom_sites_solution_secondary difmap
_cell_angle_alpha 90.000
_cell_angle_beta 92.2860(10)
_cell_angle_gamma 90.000
_cell_formula_units_Z 4
_cell_length_a 7.77710(10)
_cell_length_b 10.3595(2)
_cell_length_c 25.7150(4)
_cell_measurement_temperature 96(2)
_cell_volume 2070.13(6)
_computing_structure_refinement 'SHELXL-97 (Sheldrick, 1997)'
_computing_structure_solution 'SHELXS-97 (Sheldrick, 1990)'
_diffrn_ambient_temperature 293(2)
_diffrn_measured_fraction_theta_full 0.948
_diffrn_measured_fraction_theta_max 0.948
_diffrn_radiation_monochromator graphite
_diffrn_radiation_source 'fine-focus sealed tube'
_diffrn_radiation_type MoK\a
_diffrn_radiation_wavelength 0.71073
_diffrn_reflns_av_R_equivalents 0.0505
_diffrn_reflns_av_sigmaI/netI 0.0494
_diffrn_reflns_limit_h_max 8
_diffrn_reflns_limit_h_min -10
_diffrn_reflns_limit_k_max 12
_diffrn_reflns_limit_k_min -13
_diffrn_reflns_limit_l_max 34
_diffrn_reflns_limit_l_min -30
_diffrn_reflns_number 12687
_diffrn_reflns_theta_full 28.27
_diffrn_reflns_theta_max 28.27
_diffrn_reflns_theta_min 1.59
_exptl_absorpt_coefficient_mu 2.247
_exptl_crystal_colour Dark_blue
_exptl_crystal_density_diffrn 2.182
_exptl_crystal_density_method 'not measured'
_exptl_crystal_description Plate
_exptl_crystal_F_000 1332
_exptl_crystal_size_max 0.22
_exptl_crystal_size_mid 0.20
_exptl_crystal_size_min 0.12
_refine_diff_density_max 0.776
_refine_diff_density_min -0.908
_refine_diff_density_rms 0.239
_refine_ls_extinction_method none
_refine_ls_goodness_of_fit_ref 1.150
_refine_ls_hydrogen_treatment mixed
_refine_ls_matrix_type full
_refine_ls_number_parameters 360
_refine_ls_number_reflns 4866
_refine_ls_number_restraints 0
_refine_ls_restrained_S_all 1.150
_refine_ls_R_factor_all 0.0636
_refine_ls_R_factor_gt 0.0476
_refine_ls_shift/su_max 0.000
_refine_ls_shift/su_mean 0.000
_refine_ls_structure_factor_coef Fsqd
_refine_ls_weighting_details 'calc w=1/[\s^2^(Fo^2^)+(0.0216P)^2^+7.5623P] where P=(Fo^2^+2Fc^2^)/3'
_refine_ls_weighting_scheme calc
_refine_ls_wR_factor_gt 0.0901
_refine_ls_wR_factor_ref 0.0962
_reflns_number_gt 4070
_reflns_number_total 4866
_reflns_threshold_expression >2sigma(I)
_cod_database_code 6000498

loop_
_symmetry_equiv_pos_as_xyz
'x, y, z'
'-x+1/2, y+1/2, -z+1/2'
'-x, -y, -z'
'x-1/2, -y-1/2, z-1/2'

loop_
_atom_site_label
_atom_site_type_symbol
_atom_site_fract_x
_atom_site_fract_y
_atom_site_fract_z
_atom_site_U_iso_or_equiv
_atom_site_adp_type
_atom_site_occupancy
_atom_site_symmetry_multiplicity
_atom_site_calc_flag
_atom_site_refinement_flags
_atom_site_disorder_assembly
_atom_site_disorder_group
V1 V 0.20332(8) 0.18660(6) -0.00227(2) 0.00968(14) Uani 1 1 d . . .
V2 V 0.25960(7) 0.21390(6) 0.23014(2) 0.00606(13) Uani 1 1 d . . .
V3 V 0.55334(7) -0.04774(6) 0.24405(2) 0.00621(13) Uani 1 1 d . . .
V4 V 0.54555(7) 0.48079(6) 0.22512(2) 0.00575(13) Uani 1 1 d . . .
V5 V 0.62579(7) 0.22498(6) 0.27618(2) 0.00558(13) Uani 1 1 d . . .
O1 O 0.2463(4) 0.0885(3) 0.04540(10) 0.0156(6) Uani 1 1 d . . .
O2 O 0.3670(4) 0.2791(3) -0.01169(11) 0.0187(6) Uani 1 1 d . . .
O3 O 0.0934(3) 0.0950(2) 0.25322(10) 0.0108(5) Uani 1 1 d . . .
O4 O 0.0875(3) 0.3461(2) 0.22991(11) 0.0117(5) Uani 1 1 d . . .
O5 O 0.2855(3) 0.1891(3) 0.16978(10) 0.0115(5) Uani 1 1 d . . .
O6 O 0.4402(3) 0.1063(2) 0.26573(10) 0.0076(5) Uani 1 1 d . . .
O7 O 0.4350(3) 0.3374(2) 0.25546(10) 0.0081(5) Uani 1 1 d . . .
O8 O 0.5265(3) -0.0551(3) 0.18233(10) 0.0132(6) Uani 1 1 d . . .
O9 O 0.7492(3) 0.0817(2) 0.25934(10) 0.0091(5) Uani 1 1 d . . .
O10 O 0.5169(3) 0.4745(3) 0.16306(10) 0.0131(6) Uani 1 1 d . . .
O11 O 0.7425(3) 0.3479(2) 0.24121(10) 0.0076(5) Uani 1 1 d . . .
O12 O 0.6609(3) 0.2464(2) 0.33715(10) 0.0101(5) Uani 1 1 d . . .
N1 N 0.0541(4) 0.3202(3) 0.03828(12) 0.0126(7) Uani 1 1 d . . .
N2 N -0.0319(4) 0.1981(3) -0.04509(12) 0.0109(6) Uani 1 1 d . . .
N3 N 0.2213(4) 0.0501(3) -0.06225(12) 0.0118(6) Uani 1 1 d . . .
C1 C 0.1105(6) 0.3738(4) 0.08340(16) 0.0157(8) Uani 1 1 d . . .
C2 C 0.0116(6) 0.4636(4) 0.10915(16) 0.0181(9) Uani 1 1 d . . .
C3 C -0.1500(6) 0.4958(4) 0.08883(17) 0.0178(9) Uani 1 1 d . . .
C4 C -0.2098(5) 0.4392(4) 0.04275(16) 0.0157(8) Uani 1 1 d . . .
C5 C -0.1040(5) 0.3522(4) 0.01772(15) 0.0118(7) Uani 1 1 d . . .
C6 C -0.1509(5) 0.2867(4) -0.03142(15) 0.0115(7) Uani 1 1 d . . .
C7 C -0.2970(5) 0.3087(4) -0.06335(16) 0.0147(8) Uani 1 1 d . . .
C8 C -0.3208(5) 0.2348(4) -0.10782(17) 0.0176(8) Uani 1 1 d . . .
C9 C -0.2021(5) 0.1420(4) -0.12070(16) 0.0155(8) Uani 1 1 d . . .
C10 C -0.0558(5) 0.1260(4) -0.08801(14) 0.0108(7) Uani 1 1 d . . .
C11 C 0.0836(5) 0.0326(4) -0.09555(14) 0.0114(7) Uani 1 1 d . . .
C12 C 0.0773(5) -0.0670(4) -0.13120(15) 0.0142(8) Uani 1 1 d . . .
C13 C 0.2166(5) -0.1503(4) -0.13372(16) 0.0166(8) Uani 1 1 d . . .
C14 C 0.3592(6) -0.1315(4) -0.10103(16) 0.0171(8) Uani 1 1 d . . .
C15 C 0.3572(5) -0.0297(4) -0.06613(15) 0.0153(8) Uani 1 1 d . . .
H1 H 0.221(7) 0.351(5) 0.095(2) 0.033(15) Uiso 1 1 d . . .
H2 H 0.056(6) 0.497(5) 0.1377(19) 0.024(13) Uiso 1 1 d . . .
H3 H -0.213(7) 0.551(5) 0.105(2) 0.033(15) Uiso 1 1 d . . .
H4 H -0.320(7) 0.455(5) 0.0260(19) 0.028(14) Uiso 1 1 d . . .
H7 H -0.384(7) 0.373(5) -0.0523(19) 0.029(14) Uiso 1 1 d . . .
H8 H -0.418(6) 0.252(5) -0.1286(18) 0.022(13) Uiso 1 1 d . . .
H9 H -0.222(6) 0.093(5) -0.148(2) 0.027(14) Uiso 1 1 d . . .
H12 H -0.019(7) -0.076(5) -0.153(2) 0.029(14) Uiso 1 1 d . . .
H13 H 0.214(6) -0.210(5) -0.1601(19) 0.025(13) Uiso 1 1 d . . .
H14 H 0.445(6) -0.179(5) -0.1041(18) 0.020(13) Uiso 1 1 d . . .
H15 H 0.448(6) -0.016(5) -0.0435(18) 0.019(12) Uiso 1 1 d . . .

loop_
_atom_site_aniso_label
_atom_site_aniso_U_11
_atom_site_aniso_U_22
_atom_site_aniso_U_33
_atom_site_aniso_U_23
_atom_site_aniso_U_13
_atom_site_aniso_U_12
V1 0.0088(3) 0.0099(3) 0.0103(3) 0.0001(2) 0.0009(2) -0.0004(2)
V2 0.0029(3) 0.0034(3) 0.0119(3) -0.0002(2) 0.0006(2) 0.0002(2)
V3 0.0029(3) 0.0032(3) 0.0125(3) -0.0006(2) 0.0001(2) -0.0001(2)
V4 0.0026(3) 0.0027(3) 0.0119(3) 0.0004(2) 0.0001(2) 0.0003(2)
V5 0.0031(3) 0.0026(3) 0.0111(3) 0.0002(2) 0.0006(2) 0.0006(2)
O1 0.0174(15) 0.0167(15) 0.0127(13) 0.0019(11) 0.0013(11) 0.0041(11)
O2 0.0129(14) 0.0185(15) 0.0249(16) -0.0018(13) 0.0042(12) -0.0026(12)
O3 0.0053(12) 0.0048(12) 0.0224(15) 0.0023(10) 0.0025(10) 0.0021(9)
O4 0.0056(12) 0.0048(12) 0.0248(15) -0.0008(11) 0.0025(10) -0.0004(10)
O5 0.0076(13) 0.0096(13) 0.0173(14) 0.0003(11) 0.0012(10) 0.0018(10)
O6 0.0020(12) 0.0051(12) 0.0157(13) 0.0003(10) 0.0002(10) -0.0003(9)
O7 0.0053(12) 0.0044(12) 0.0146(13) 0.0007(10) -0.0009(9) 0.0002(9)
O8 0.0128(14) 0.0110(13) 0.0158(14) -0.0020(11) -0.0006(11) 0.0038(11)
O9 0.0035(12) 0.0047(12) 0.0192(14) 0.0007(10) 0.0003(10) 0.0005(9)
O10 0.0112(13) 0.0144(14) 0.0139(13) 0.0013(11) 0.0005(10) -0.0014(11)
O11 0.0032(11) 0.0059(12) 0.0138(13) -0.0011(10) 0.0007(9) 0.0003(9)
O12 0.0087(13) 0.0068(13) 0.0149(13) 0.0013(10) 0.0020(10) -0.0006(10)
N1 0.0172(17) 0.0103(16) 0.0106(15) 0.0013(13) 0.0044(13) -0.0013(13)
N2 0.0079(15) 0.0117(16) 0.0134(16) 0.0016(13) 0.0040(12) -0.0005(12)
N3 0.0098(15) 0.0135(16) 0.0123(15) 0.0000(13) 0.0013(12) 0.0009(13)
C1 0.021(2) 0.0132(19) 0.0128(19) 0.0021(15) 0.0012(16) -0.0023(16)
C2 0.029(2) 0.014(2) 0.0122(19) 0.0015(16) 0.0034(17) -0.0023(17)
C3 0.022(2) 0.0085(19) 0.023(2) -0.0008(16) 0.0128(17) -0.0007(16)
C4 0.016(2) 0.0103(19) 0.021(2) -0.0014(16) 0.0051(16) 0.0001(15)
C5 0.0102(18) 0.0079(18) 0.018(2) 0.0037(15) 0.0056(14) -0.0029(14)
C6 0.0114(18) 0.0083(18) 0.0151(18) -0.0018(14) 0.0061(14) -0.0013(14)
C7 0.0070(18) 0.015(2) 0.022(2) 0.0031(16) 0.0012(15) 0.0001(15)
C8 0.0108(19) 0.019(2) 0.023(2) 0.0051(17) -0.0014(16) -0.0008(16)
C9 0.0131(19) 0.018(2) 0.015(2) -0.0014(16) -0.0017(15) -0.0037(16)
C10 0.0088(17) 0.0117(18) 0.0123(18) 0.0004(14) 0.0033(14) -0.0042(14)
C11 0.0099(18) 0.0121(19) 0.0122(18) 0.0041(15) 0.0014(14) -0.0026(14)
C12 0.0125(19) 0.014(2) 0.017(2) -0.0026(15) 0.0014(15) -0.0058(15)
C13 0.018(2) 0.016(2) 0.016(2) -0.0019(17) 0.0077(16) -0.0030(16)
C14 0.017(2) 0.018(2) 0.016(2) -0.0004(16) 0.0061(16) 0.0053(17)
C15 0.0137(19) 0.021(2) 0.0116(18) -0.0016(16) 0.0008(15) 0.0027(16)

loop_
_atom_type_symbol
_atom_type_description
_atom_type_scat_dispersion_real
_atom_type_scat_dispersion_imag
_atom_type_scat_source
C C 0.0033 0.0016 'International Tables Vol C Tables 4.2.6.8 and 6.1.1.4'
H H 0.0000 0.0000 'International Tables Vol C Tables 4.2.6.8 and 6.1.1.4'
N N 0.0061 0.0033 'International Tables Vol C Tables 4.2.6.8 and 6.1.1.4'
O O 0.0106 0.0060 'International Tables Vol C Tables 4.2.6.8 and 6.1.1.4'
V V 0.3005 0.5294 'International Tables Vol C Tables 4.2.6.8 and 6.1.1.4'

loop_
_geom_angle_atom_site_label_1
_geom_angle_atom_site_label_2
_geom_angle_atom_site_label_3
_geom_angle
_geom_angle_site_symmetry_1
_geom_angle_site_symmetry_3
_geom_angle_publ_flag
O1 V1 O2 110.20(15) . . ?
O1 V1 N2 125.62(14) . . ?
O2 V1 N2 124.16(14) . . ?
O1 V1 N3 96.65(13) . . ?
O2 V1 N3 102.29(14) . . ?
N2 V1 N3 74.66(12) . . ?
O1 V1 N1 97.96(13) . . ?
O2 V1 N1 97.87(14) . . ?
N2 V1 N1 74.76(13) . . ?
N3 V1 N1 149.18(13) . . ?
O5 V2 O3 108.32(13) . . ?
O5 V2 O4 103.17(13) . . ?
O3 V2 O4 88.88(11) . . ?
O5 V2 O7 108.35(12) . . ?
O3 V2 O7 142.41(12) . . ?
O4 V2 O7 90.64(11) . . ?
O5 V2 O6 104.09(12) . . ?
O3 V2 O6 88.27(11) . . ?
O4 V2 O6 152.07(12) . . ?
O7 V2 O6 75.14(10) . . ?
O5 V2 V5 103.42(9) . . ?
O3 V2 V5 122.78(8) . . ?
O4 V2 V5 128.13(8) . . ?
O7 V2 V5 38.63(7) . . ?
O6 V2 V5 37.67(7) . . ?
O8 V3 O4 107.39(14) . 2_545 ?
O8 V3 O6 106.63(12) . . ?
O4 V3 O6 96.50(12) 2_545 . ?
O8 V3 O11 103.94(12) . 2_645 ?
O4 V3 O11 95.59(11) 2_545 2_645 ?
O6 V3 O11 141.86(11) . 2_645 ?
O8 V3 O9 106.76(13) . . ?
O4 V3 O9 145.81(12) 2_545 . ?
O6 V3 O9 75.31(10) . . ?
O11 V3 O9 74.45(10) 2_645 . ?
O8 V3 V5 109.63(10) . . ?
O4 V3 V5 128.08(10) 2_545 . ?
O6 V3 V5 38.40(7) . . ?
O11 V3 V5 109.12(8) 2_645 . ?
O9 V3 V5 36.97(7) . . ?
O10 V4 O3 106.70(13) . 2 ?
O10 V4 O7 109.27(13) . . ?
O3 V4 O7 96.03(12) 2 . ?
O10 V4 O9 107.93(13) . 2_655 ?
O3 V4 O9 94.92(12) 2 2_655 ?
O7 V4 O9 136.08(11) . 2_655 ?
O10 V4 O11 104.01(12) . . ?
O3 V4 O11 149.24(12) 2 . ?
O7 V4 O11 75.14(10) . . ?
O9 V4 O11 73.91(10) 2_655 . ?
O10 V4 V5 114.61(10) . . ?
O3 V4 V5 126.11(9) 2 . ?
O7 V4 V5 38.94(7) . . ?
O9 V4 V5 103.31(8) 2_655 . ?
O11 V4 V5 36.49(7) . . ?
O12 V5 O11 108.56(12) . . ?
O12 V5 O9 105.95(13) . . ?
O11 V5 O9 100.03(12) . . ?
O12 V5 O6 109.09(12) . . ?
O11 V5 O6 140.38(11) . . ?
O9 V5 O6 81.07(11) . . ?
O12 V5 O7 106.53(12) . . ?
O11 V5 O7 80.55(11) . . ?
O9 V5 O7 145.42(11) . . ?
O6 V5 O7 77.42(10) . . ?
O12 V5 V3 115.21(10) . . ?
O11 V5 V3 128.03(8) . . ?
O9 V5 V3 42.51(8) . . ?
O6 V5 V3 38.63(8) . . ?
O7 V5 V3 110.90(8) . . ?
O12 V5 V4 109.27(9) . . ?
O11 V5 V4 42.97(8) . . ?
O9 V5 V4 135.44(9) . . ?
O6 V5 V4 111.31(8) . . ?
O7 V5 V4 37.90(8) . . ?
V3 V5 V4 132.63(3) . . ?
O12 V5 V2 120.55(10) . . ?
O11 V5 V2 108.13(8) . . ?
O9 V5 V2 111.66(8) . . ?
O6 V5 V2 39.58(7) . . ?
O7 V5 V2 39.05(7) . . ?
V3 V5 V2 72.17(2) . . ?
V4 V5 V2 71.89(2) . . ?
V4 O3 V2 176.21(16) 2_545 . ?
V3 O4 V2 156.73(18) 2 . ?
V5 O6 V3 102.97(11) . . ?
V5 O6 V2 102.74(12) . . ?
V3 O6 V2 131.09(14) . . ?
V4 O7 V5 103.17(12) . . ?
V4 O7 V2 133.92(14) . . ?
V5 O7 V2 102.32(11) . . ?
V5 O9 V4 145.61(15) . 2_645 ?
V5 O9 V3 100.53(11) . . ?
V4 O9 V3 106.62(12) 2_645 . ?
V5 O11 V3 135.30(14) . 2_655 ?
V5 O11 V4 100.54(11) . . ?
V3 O11 V4 105.01(11) 2_655 . ?
C1 N1 C5 119.6(3) . . ?
C1 N1 V1 122.1(3) . . ?
C5 N1 V1 118.3(3) . . ?
C10 N2 C6 121.1(3) . . ?
C10 N2 V1 119.3(2) . . ?
C6 N2 V1 119.4(3) . . ?
C15 N3 C11 118.2(3) . . ?
C15 N3 V1 122.8(3) . . ?
C11 N3 V1 118.7(3) . . ?
N1 C1 C2 121.3(4) . . ?
C3 C2 C1 119.5(4) . . ?
C2 C3 C4 119.3(4) . . ?
C3 C4 C5 119.0(4) . . ?
N1 C5 C4 121.2(4) . . ?
N1 C5 C6 114.3(3) . . ?
C4 C5 C6 124.4(4) . . ?
N2 C6 C7 120.4(4) . . ?
N2 C6 C5 112.7(3) . . ?
C7 C6 C5 126.9(4) . . ?
C8 C7 C6 118.4(4) . . ?
C9 C8 C7 121.0(4) . . ?
C8 C9 C10 118.3(4) . . ?
N2 C10 C9 120.9(4) . . ?
N2 C10 C11 113.3(3) . . ?
C9 C10 C11 125.8(4) . . ?
N3 C11 C12 121.7(4) . . ?
N3 C11 C10 113.3(3) . . ?
C12 C11 C10 124.9(3) . . ?
C11 C12 C13 119.3(4) . . ?
C14 C13 C12 119.6(4) . . ?
C13 C14 C15 118.3(4) . . ?
N3 C15 C14 122.9(4) . . ?

loop_
_geom_bond_atom_site_label_1
_geom_bond_atom_site_label_2
_geom_bond_distance
_geom_bond_site_symmetry_2
_geom_bond_publ_flag
V1 O1 1.617(3) . ?
V1 O2 1.619(3) . ?
V1 N2 2.101(3) . ?
V1 N3 2.102(3) . ?
V1 N1 2.108(3) . ?
V2 O5 1.594(3) . ?
V2 O3 1.897(3) . ?
V2 O4 1.915(3) . ?
V2 O7 1.962(3) . ?
V2 O6 1.988(2) . ?
V2 V5 3.0424(8) . ?
V3 O8 1.594(3) . ?
V3 O4 1.708(3) 2_545 ?
V3 O6 1.916(3) . ?
V3 O11 1.946(2) 2_645 ?
V3 O9 2.055(3) . ?
V3 V5 2.9908(8) . ?
V4 O10 1.604(3) . ?
V4 O3 1.711(3) 2 ?
V4 O7 1.900(3) . ?
V4 O9 1.936(3) 2_655 ?
V4 O11 2.088(2) . ?
V4 V5 3.0118(8) . ?
V5 O12 1.596(3) . ?
V5 O11 1.822(3) . ?
V5 O9 1.829(3) . ?
V5 O6 1.906(2) . ?
V5 O7 1.944(2) . ?
O3 V4 1.711(3) 2_545 ?
O4 V3 1.708(3) 2 ?
O9 V4 1.936(3) 2_645 ?
O11 V3 1.946(2) 2_655 ?
N1 C1 1.344(5) . ?
N1 C5 1.360(5) . ?
N2 C10 1.339(5) . ?
N2 C6 1.359(5) . ?
N3 C15 1.349(5) . ?
N3 C11 1.356(5) . ?
C1 C2 1.391(6) . ?
C2 C3 1.383(6) . ?
C3 C4 1.386(6) . ?
C4 C5 1.395(5) . ?
C5 C6 1.467(5) . ?
C6 C7 1.394(5) . ?
C7 C8 1.383(6) . ?
C8 C9 1.382(6) . ?
C9 C10 1.397(5) . ?
C10 C11 1.472(5) . ?
C11 C12 1.380(5) . ?
C12 C13 1.388(6) . ?
C13 C14 1.378(6) . ?
C14 C15 1.385(6) . ?
